data_7701885
loop_
_publ_author_name
'Gantsho, Verity Lindy'
'Dotou, Mazzarine'
'Jakubaszek, Marta'
'Goud, Bruno'
'Gasser, Gilles'
'Visser, Hendrik Gideon'
'Schutte-Smith, Marietjie'

_publ_section_title
;
 Synthesis, characterization, kinetic investigation and biological
 evaluation of Re(i) di- and tricarbonyl complexes with tertiary phosphine
 ligands.
;
_journal_issue 1
_journal_name_full 'Dalton transactions (Cambridge, England : 2003)'
_journal_page_first 35
_journal_page_last 46
_journal_paper_doi 10.1039/c9dt04025k
_journal_volume 49
_journal_year 2020
_chemical_formula_moiety 'C30 H19 Cl2 N O4 P Re'
_chemical_formula_sum 'C30 H19 Cl2 N O4 P Re'
_chemical_formula_weight 745.53
_space_group_crystal_system triclinic
_space_group_IT_number 2
_space_group_name_Hall '-P 1'
_space_group_name_H-M_alt 'P -1'
_atom_sites_solution_hydrogens geom
_audit_creation_date 2019-08-29
_audit_creation_method
;
Olex2 1.2
(compiled May 18 2018 14:05:52 for OlexSys, GUI svn.r5506)
;
_audit_update_record
;
2019-08-29 deposited with the CCDC.	2019-11-07 downloaded from the CCDC.
;
_cell_angle_alpha 75.594(5)
_cell_angle_beta 77.006(5)
_cell_angle_gamma 82.534(5)
_cell_formula_units_Z 2
_cell_length_a 8.6218(12)
_cell_length_b 11.8120(17)
_cell_length_c 14.112(2)
_cell_measurement_reflns_used 9399
_cell_measurement_temperature 100
_cell_measurement_theta_max 28.27
_cell_measurement_theta_min 4.16
_cell_volume 1352.2(3)
_computing_molecular_graphics 'Olex2 (Dolomanov et al., 2009)'
_computing_publication_material 'Olex2 (Dolomanov et al., 2009)'
_computing_structure_refinement 'ShelXL (Sheldrick, 2015)'
_diffrn_ambient_temperature 100
_diffrn_measured_fraction_theta_full 0.994
_diffrn_measured_fraction_theta_max 0.995
_diffrn_measurement_device_type 'Bruker APEX-II CCD'
_diffrn_measurement_method '\f and \w scans'
_diffrn_radiation_monochromator graphite
_diffrn_radiation_type MoK\a
_diffrn_radiation_wavelength 0.71073
_diffrn_reflns_av_R_equivalents 0.0371
_diffrn_reflns_av_unetI/netI 0.0304
_diffrn_reflns_Laue_measured_fraction_full 0.994
_diffrn_reflns_Laue_measured_fraction_max 0.995
_diffrn_reflns_limit_h_max 11
_diffrn_reflns_limit_h_min -8
_diffrn_reflns_limit_k_max 15
_diffrn_reflns_limit_k_min -15
_diffrn_reflns_limit_l_max 18
_diffrn_reflns_limit_l_min -17
_diffrn_reflns_number 38736
_diffrn_reflns_point_group_measured_fraction_full 0.994
_diffrn_reflns_point_group_measured_fraction_max 0.995
_diffrn_reflns_theta_full 25.242
_diffrn_reflns_theta_max 27.999
_diffrn_reflns_theta_min 3.515
_diffrn_standards_number 0
_exptl_absorpt_coefficient_mu 4.788
_exptl_absorpt_correction_T_max 0.7457
_exptl_absorpt_correction_T_min 0.6009
_exptl_absorpt_correction_type multi-scan
_exptl_absorpt_process_details 'SADABS-2014/5 (Bruker,2014) was used for absorption correction.'
_exptl_crystal_colour red
_exptl_crystal_colour_primary red
_exptl_crystal_density_diffrn 1.831
_exptl_crystal_description Needle
_exptl_crystal_F_000 724
_exptl_crystal_size_max 0.364
_exptl_crystal_size_mid 0.102
_exptl_crystal_size_min 0.098
_refine_diff_density_max 1.388
_refine_diff_density_min -1.169
_refine_diff_density_rms 0.111
_refine_ls_extinction_method none
_refine_ls_goodness_of_fit_ref 1.079
_refine_ls_hydrogen_treatment constr
_refine_ls_matrix_type full
_refine_ls_number_parameters 352
_refine_ls_number_reflns 6502
_refine_ls_number_restraints 0
_refine_ls_restrained_S_all 1.079
_refine_ls_R_factor_all 0.0282
_refine_ls_R_factor_gt 0.0224
_refine_ls_shift/su_max 0.001
_refine_ls_shift/su_mean 0.000
_refine_ls_structure_factor_coef Fsqd
_refine_ls_weighting_details 'w=1/[\s^2^(Fo^2^)+(0.0187P)^2^+1.6412P] where P=(Fo^2^+2Fc^2^)/3'
_refine_ls_weighting_scheme calc
_refine_ls_wR_factor_gt 0.0475
_refine_ls_wR_factor_ref 0.0496
_reflns_Friedel_coverage 0.000
_reflns_number_gt 5884
_reflns_number_total 6502
_reflns_threshold_expression 'I > 2\s(I)'
_cod_data_source_file c9dt04025k2.cif
_cod_data_source_block diclquinnew
_cod_depositor_comments 'Adding full bibliography for 7701884--7701887.cif.'
_cod_database_code 7701885
_shelx_shelxl_version_number 2018/3
_shelx_space_group_comment
;
The symmetry employed for this shelxl refinement is uniquely defined
by the following loop, which should always be used as a source of
symmetry information in preference to the above space-group names.
They are only intended as comments.
;
_olex2_refinement_description
;
1. Fixed Uiso
 At 1.2 times of:
  All C(H) groups
2.a Aromatic/amide H refined with riding coordinates:
 C1(H1), C2(H2), C3(H3), C6(H6), C12(H12), C13(H13), C14(H14), C15(H15),
 C16(H16), C22(H22), C23(H23), C24(H24), C25(H25), C26(H26), C32(H32), C33(H33),
  C34(H34), C35(H35), C36(H36)
;
_olex2_submission_special_instructions 'No special instructions were received'

loop_
_space_group_symop_operation_xyz
'x, y, z'
'-x, -y, -z'

loop_
_atom_site_label
_atom_site_type_symbol
_atom_site_fract_x
_atom_site_fract_y
_atom_site_fract_z
_atom_site_U_iso_or_equiv
_atom_site_adp_type
_atom_site_occupancy
_atom_site_site_symmetry_order
_atom_site_calc_flag
_atom_site_refinement_flags_posn
C1 C 0.5625(4) -0.0443(3) 0.2908(2) 0.0226(6) Uani 1 1 d .
H1 H 0.539599 -0.075749 0.360838 0.027 Uiso 1 1 calc R
C01 C 0.0306(4) 0.1779(3) 0.3839(2) 0.0191(6) Uani 1 1 d .
C02 C 0.2646(4) 0.0416(3) 0.4595(2) 0.0203(6) Uani 1 1 d .
C2 C 0.7080(4) -0.0799(3) 0.2346(2) 0.0255(7) Uani 1 1 d .
H2 H 0.781721 -0.134611 0.266580 0.031 Uiso 1 1 calc R
C3 C 0.7441(4) -0.0360(3) 0.1336(2) 0.0248(7) Uani 1 1 d .
H3 H 0.843004 -0.059414 0.095207 0.030 Uiso 1 1 calc R
C03 C 0.1234(4) -0.0341(3) 0.3361(2) 0.0211(6) Uani 1 1 d .
C4 C 0.6335(3) 0.0442(2) 0.0871(2) 0.0185(6) Uani 1 1 d .
C5 C 0.6561(4) 0.0973(3) -0.0165(2) 0.0211(6) Uani 1 1 d .
C6 C 0.5398(4) 0.1753(3) -0.0552(2) 0.0228(6) Uani 1 1 d .
H6 H 0.556612 0.209850 -0.124711 0.027 Uiso 1 1 calc R
C7 C 0.3969(3) 0.2037(3) 0.0079(2) 0.0181(6) Uani 1 1 d .
C8 C 0.3643(3) 0.1554(2) 0.1099(2) 0.0159(6) Uani 1 1 d .
C9 C 0.4872(3) 0.0757(2) 0.1482(2) 0.0160(6) Uani 1 1 d .
C11 C 0.5480(3) 0.3016(3) 0.2275(2) 0.0172(6) Uani 1 1 d .
C12 C 0.6782(3) 0.2235(3) 0.2516(2) 0.0200(6) Uani 1 1 d .
H12 H 0.667898 0.169928 0.314783 0.024 Uiso 1 1 calc R
C13 C 0.8217(4) 0.2244(3) 0.1832(2) 0.0245(7) Uani 1 1 d .
H13 H 0.910135 0.172619 0.200366 0.029 Uiso 1 1 calc R
C14 C 0.8366(4) 0.3006(3) 0.0899(3) 0.0303(8) Uani 1 1 d .
H14 H 0.934526 0.299983 0.042839 0.036 Uiso 1 1 calc R
C15 C 0.7086(4) 0.3775(3) 0.0654(3) 0.0316(8) Uani 1 1 d .
H15 H 0.719072 0.429558 0.001458 0.038 Uiso 1 1 calc R
C16 C 0.5647(4) 0.3790(3) 0.1338(2) 0.0238(7) Uani 1 1 d .
H16 H 0.477805 0.432674 0.116783 0.029 Uiso 1 1 calc R
C21 C 0.2364(3) 0.4232(2) 0.2651(2) 0.0177(6) Uani 1 1 d .
C22 C 0.1165(4) 0.4201(3) 0.2148(2) 0.0211(6) Uani 1 1 d .
H22 H 0.094657 0.347648 0.204756 0.025 Uiso 1 1 calc R
C23 C 0.0282(4) 0.5231(3) 0.1790(2) 0.0276(7) Uani 1 1 d .
H23 H -0.054063 0.520455 0.144848 0.033 Uiso 1 1 calc R
C24 C 0.0595(4) 0.6287(3) 0.1927(2) 0.0279(7) Uani 1 1 d .
H24 H -0.000320 0.698798 0.167726 0.033 Uiso 1 1 calc R
C25 C 0.1791(4) 0.6322(3) 0.2434(3) 0.0290(7) Uani 1 1 d .
H25 H 0.200642 0.704860 0.253126 0.035 Uiso 1 1 calc R
C26 C 0.2665(4) 0.5307(3) 0.2795(2) 0.0246(7) Uani 1 1 d .
H26 H 0.347565 0.533686 0.314378 0.030 Uiso 1 1 calc R
C31 C 0.3824(4) 0.3148(3) 0.4303(2) 0.0196(6) Uani 1 1 d .
C32 C 0.5289(4) 0.3217(3) 0.4522(2) 0.0260(7) Uani 1 1 d .
H32 H 0.623936 0.312304 0.404462 0.031 Uiso 1 1 calc R
C33 C 0.5384(5) 0.3423(3) 0.5435(3) 0.0346(8) Uani 1 1 d .
H33 H 0.639761 0.344784 0.558555 0.041 Uiso 1 1 calc R
C34 C 0.4010(5) 0.3593(3) 0.6121(3) 0.0366(9) Uani 1 1 d .
H34 H 0.407131 0.375116 0.673876 0.044 Uiso 1 1 calc R
C35 C 0.2548(5) 0.3530(3) 0.5904(3) 0.0372(9) Uani 1 1 d .
H35 H 0.159928 0.364760 0.637491 0.045 Uiso 1 1 calc R
C36 C 0.2448(4) 0.3298(3) 0.5012(2) 0.0315(8) Uani 1 1 d .
H36 H 0.143240 0.324075 0.487933 0.038 Uiso 1 1 calc R
N1 N 0.4555(3) 0.0319(2) 0.24967(18) 0.0166(5) Uani 1 1 d .
O01 O -0.0880(3) 0.2208(2) 0.42045(17) 0.0284(5) Uani 1 1 d .
O02 O 0.2892(3) 0.0027(2) 0.53856(16) 0.0308(5) Uani 1 1 d .
O03 O 0.0571(3) -0.1157(2) 0.34691(17) 0.0323(6) Uani 1 1 d .
O04 O 0.2324(2) 0.17817(17) 0.17120(14) 0.0175(4) Uani 1 1 d .
Cl1 Cl 0.82970(10) 0.06313(8) -0.09392(6) 0.03246(19) Uani 1 1 d .
Cl2 Cl 0.25794(9) 0.30473(7) -0.04465(6) 0.02973(18) Uani 1 1 d .
Re1 Re 0.23088(2) 0.10506(2) 0.32684(2) 0.01471(4) Uani 1 1 d .
P1 P 0.35503(8) 0.28913(6) 0.31261(5) 0.01514(15) Uani 1 1 d .

loop_
_atom_site_aniso_label
_atom_site_aniso_U_11
_atom_site_aniso_U_22
_atom_site_aniso_U_33
_atom_site_aniso_U_23
_atom_site_aniso_U_13
_atom_site_aniso_U_12
C1 0.0266(16) 0.0201(15) 0.0229(16) -0.0027(12) -0.0108(13) -0.0021(12)
C01 0.0213(15) 0.0222(15) 0.0153(14) -0.0018(12) -0.0068(12) -0.0059(12)
C02 0.0201(15) 0.0195(15) 0.0226(16) -0.0036(12) -0.0057(12) -0.0056(12)
C2 0.0212(16) 0.0240(16) 0.0323(18) -0.0063(14) -0.0109(14) 0.0047(12)
C3 0.0210(16) 0.0229(16) 0.0318(18) -0.0085(13) -0.0065(13) 0.0004(12)
C03 0.0230(15) 0.0254(16) 0.0151(14) -0.0032(12) -0.0048(12) -0.0040(13)
C4 0.0184(14) 0.0165(14) 0.0226(15) -0.0067(12) -0.0046(12) -0.0029(11)
C5 0.0193(15) 0.0226(16) 0.0237(16) -0.0090(12) -0.0024(12) -0.0058(12)
C6 0.0200(15) 0.0267(16) 0.0220(15) -0.0046(13) -0.0020(12) -0.0089(12)
C7 0.0165(14) 0.0197(15) 0.0182(14) -0.0021(11) -0.0065(11) -0.0009(11)
C8 0.0152(13) 0.0156(14) 0.0185(14) -0.0051(11) -0.0039(11) -0.0034(11)
C9 0.0173(14) 0.0143(14) 0.0177(14) -0.0050(11) -0.0038(11) -0.0025(11)
C11 0.0144(13) 0.0229(15) 0.0158(14) -0.0065(11) -0.0012(11) -0.0060(11)
C12 0.0189(15) 0.0235(16) 0.0211(15) -0.0086(12) -0.0062(12) -0.0033(12)
C13 0.0147(14) 0.0314(18) 0.0319(18) -0.0146(14) -0.0065(13) -0.0010(12)
C14 0.0176(16) 0.043(2) 0.0296(18) -0.0121(15) 0.0056(13) -0.0090(14)
C15 0.0276(18) 0.037(2) 0.0242(17) -0.0015(14) 0.0049(14) -0.0079(15)
C16 0.0204(15) 0.0275(17) 0.0211(15) -0.0020(13) -0.0024(12) -0.0031(12)
C21 0.0149(14) 0.0187(14) 0.0166(14) -0.0025(11) 0.0015(11) -0.0018(11)
C22 0.0222(15) 0.0197(15) 0.0210(15) -0.0042(12) -0.0046(12) -0.0002(12)
C23 0.0278(17) 0.0302(18) 0.0229(16) -0.0017(14) -0.0085(13) 0.0027(14)
C24 0.0327(18) 0.0196(16) 0.0222(16) 0.0006(13) 0.0027(14) 0.0062(13)
C25 0.0312(18) 0.0202(16) 0.0320(18) -0.0068(14) 0.0024(15) -0.0030(13)
C26 0.0212(15) 0.0246(16) 0.0285(17) -0.0075(13) -0.0025(13) -0.0050(12)
C31 0.0229(15) 0.0210(15) 0.0159(14) -0.0035(11) -0.0033(12) -0.0075(12)
C32 0.0246(16) 0.0319(18) 0.0256(17) -0.0110(14) -0.0085(13) -0.0028(13)
C33 0.038(2) 0.044(2) 0.0295(19) -0.0133(16) -0.0135(16) -0.0097(16)
C34 0.052(2) 0.044(2) 0.0194(17) -0.0091(15) -0.0062(16) -0.0212(18)
C35 0.040(2) 0.049(2) 0.0233(17) -0.0162(16) 0.0089(15) -0.0184(17)
C36 0.0246(17) 0.047(2) 0.0250(17) -0.0118(15) 0.0009(14) -0.0145(15)
N1 0.0168(12) 0.0157(12) 0.0183(12) -0.0046(10) -0.0045(10) -0.0018(9)
O01 0.0178(11) 0.0383(14) 0.0271(12) -0.0082(10) -0.0006(9) -0.0002(10)
O02 0.0398(14) 0.0351(13) 0.0174(11) 0.0025(10) -0.0116(10) -0.0088(11)
O03 0.0373(14) 0.0305(13) 0.0307(13) -0.0072(10) -0.0012(11) -0.0175(11)
O04 0.0168(10) 0.0205(10) 0.0141(10) -0.0013(8) -0.0045(8) 0.0000(8)
Cl1 0.0238(4) 0.0403(5) 0.0322(4) -0.0124(4) 0.0023(3) -0.0048(3)
Cl2 0.0241(4) 0.0358(4) 0.0215(4) 0.0038(3) -0.0046(3) 0.0057(3)
Re1 0.01431(6) 0.01658(6) 0.01314(6) -0.00115(4) -0.00353(4) -0.00389(4)
P1 0.0128(3) 0.0184(4) 0.0141(3) -0.0028(3) -0.0021(3) -0.0034(3)

loop_
_atom_type_symbol
_atom_type_description
_atom_type_scat_dispersion_real
_atom_type_scat_dispersion_imag
_atom_type_scat_source
C C 0.0033 0.0016 'International Tables Vol C Tables 4.2.6.8 and 6.1.1.4'
H H 0.0000 0.0000 'International Tables Vol C Tables 4.2.6.8 and 6.1.1.4'
Cl Cl 0.1484 0.1585 'International Tables Vol C Tables 4.2.6.8 and 6.1.1.4'
N N 0.0061 0.0033 'International Tables Vol C Tables 4.2.6.8 and 6.1.1.4'
O O 0.0106 0.0060 'International Tables Vol C Tables 4.2.6.8 and 6.1.1.4'
P P 0.1023 0.0942 'International Tables Vol C Tables 4.2.6.8 and 6.1.1.4'
Re Re -1.0185 7.2310 'International Tables Vol C Tables 4.2.6.8 and 6.1.1.4'

loop_
_geom_angle_atom_site_label_1
_geom_angle_atom_site_label_2
_geom_angle_atom_site_label_3
_geom_angle
C2 C1 H1 118.8
N1 C1 H1 118.8
N1 C1 C2 122.3(3)
O01 C01 Re1 178.2(3)
O02 C02 Re1 178.2(3)
C1 C2 H2 120.0
C3 C2 C1 120.1(3)
C3 C2 H2 120.0
C2 C3 H3 120.3
C2 C3 C4 119.4(3)
C4 C3 H3 120.3
O03 C03 Re1 176.3(3)
C3 C4 C5 125.2(3)
C3 C4 C9 117.9(3)
C5 C4 C9 116.9(3)
C4 C5 Cl1 119.2(2)
C6 C5 C4 120.9(3)
C6 C5 Cl1 119.9(2)
C5 C6 H6 119.9
C5 C6 C7 120.2(3)
C7 C6 H6 119.9
C6 C7 Cl2 118.0(2)
C8 C7 C6 122.7(3)
C8 C7 Cl2 119.3(2)
C7 C8 C9 115.9(3)
O04 C8 C7 124.8(3)
O04 C8 C9 119.2(2)
C4 C9 C8 123.3(3)
N1 C9 C4 121.5(3)
N1 C9 C8 115.2(2)
C12 C11 P1 119.5(2)
C16 C11 C12 119.2(3)
C16 C11 P1 120.9(2)
C11 C12 H12 119.9
C13 C12 C11 120.1(3)
C13 C12 H12 119.9
C12 C13 H13 119.9
C12 C13 C14 120.3(3)
C14 C13 H13 119.9
C13 C14 H14 120.0
C15 C14 C13 119.9(3)
C15 C14 H14 120.0
C14 C15 H15 119.8
C14 C15 C16 120.5(3)
C16 C15 H15 119.8
C11 C16 H16 120.0
C15 C16 C11 120.0(3)
C15 C16 H16 120.0
C22 C21 C26 119.1(3)
C22 C21 P1 121.1(2)
C26 C21 P1 119.8(2)
C21 C22 H22 119.9
C21 C22 C23 120.1(3)
C23 C22 H22 119.9
C22 C23 H23 119.8
C24 C23 C22 120.4(3)
C24 C23 H23 119.8
C23 C24 H24 120.1
C23 C24 C25 119.7(3)
C25 C24 H24 120.1
C24 C25 H25 119.9
C26 C25 C24 120.3(3)
C26 C25 H25 119.9
C21 C26 H26 119.8
C25 C26 C21 120.4(3)
C25 C26 H26 119.8
C32 C31 C36 118.6(3)
C32 C31 P1 124.5(2)
C36 C31 P1 116.9(2)
C31 C32 H32 119.7
C31 C32 C33 120.6(3)
C33 C32 H32 119.7
C32 C33 H33 120.0
C34 C33 C32 120.1(3)
C34 C33 H33 120.0
C33 C34 H34 120.3
C35 C34 C33 119.5(3)
C35 C34 H34 120.3
C34 C35 H35 119.7
C36 C35 C34 120.7(3)
C36 C35 H35 119.7
C31 C36 H36 119.7
C35 C36 C31 120.5(3)
C35 C36 H36 119.7
C1 N1 C9 118.9(3)
C1 N1 Re1 127.1(2)
C9 N1 Re1 113.99(18)
C8 O04 Re1 115.47(17)
C01 Re1 C03 89.45(13)
C01 Re1 N1 175.09(10)
C01 Re1 O04 99.52(10)
C01 Re1 P1 88.11(9)
C02 Re1 C01 87.83(12)
C02 Re1 C03 89.03(12)
C02 Re1 N1 96.96(11)
C02 Re1 O04 171.09(10)
C02 Re1 P1 92.75(9)
C03 Re1 N1 91.68(11)
C03 Re1 O04 96.03(10)
C03 Re1 P1 176.92(9)
N1 Re1 P1 90.59(6)
O04 Re1 N1 75.62(8)
O04 Re1 P1 82.53(6)
C11 P1 C21 104.11(13)
C11 P1 C31 106.73(13)
C11 P1 Re1 113.57(10)
C21 P1 Re1 113.99(10)
C31 P1 C21 101.69(14)
C31 P1 Re1 115.45(9)

loop_
_geom_bond_atom_site_label_1
_geom_bond_atom_site_label_2
_geom_bond_distance
C1 H1 0.9500
C1 C2 1.401(4)
C1 N1 1.328(4)
C01 O01 1.152(4)
C01 Re1 1.924(3)
C02 O02 1.152(4)
C02 Re1 1.908(3)
C2 H2 0.9500
C2 C3 1.369(5)
C3 H3 0.9500
C3 C4 1.404(4)
C03 O03 1.145(4)
C03 Re1 1.952(3)
C4 C5 1.420(4)
C4 C9 1.421(4)
C5 C6 1.382(4)
C5 Cl1 1.710(3)
C6 H6 0.9500
C6 C7 1.404(4)
C7 C8 1.388(4)
C7 Cl2 1.731(3)
C8 C9 1.431(4)
C8 O04 1.307(3)
C9 N1 1.373(4)
C11 C12 1.404(4)
C11 C16 1.398(4)
C11 P1 1.819(3)
C12 H12 0.9500
C12 C13 1.387(4)
C13 H13 0.9500
C13 C14 1.388(5)
C14 H14 0.9500
C14 C15 1.385(5)
C15 H15 0.9500
C15 C16 1.391(4)
C16 H16 0.9500
C21 C22 1.388(4)
C21 C26 1.399(4)
C21 P1 1.834(3)
C22 H22 0.9500
C22 C23 1.393(4)
C23 H23 0.9500
C23 C24 1.378(5)
C24 H24 0.9500
C24 C25 1.390(5)
C25 H25 0.9500
C25 C26 1.378(5)
C26 H26 0.9500
C31 C32 1.383(4)
C31 C36 1.393(4)
C31 P1 1.830(3)
C32 H32 0.9500
C32 C33 1.391(5)
C33 H33 0.9500
C33 C34 1.378(5)
C34 H34 0.9500
C34 C35 1.378(5)
C35 H35 0.9500
C35 C36 1.375(5)
C36 H36 0.9500
N1 Re1 2.184(2)
O04 Re1 2.1486(19)
Re1 P1 2.4908(8)

loop_
_geom_hbond_atom_site_label_D
_geom_hbond_atom_site_label_H
_geom_hbond_atom_site_label_A
_geom_hbond_distance_DH
_geom_hbond_distance_HA
_geom_hbond_distance_DA
_geom_hbond_angle_DHA
_geom_hbond_site_symmetry_A
_geom_hbond_publ_flag
C3 H3 Cl1 0.95 2.81 3.574(3) 137.9 2_755 yes
C12 H12 O02 0.95 2.57 3.497(4) 164.1 2_656 yes
C14 H14 Cl2 0.95 2.79 3.702(3) 162.2 1_655 yes

loop_
_geom_torsion_atom_site_label_1
_geom_torsion_atom_site_label_2
_geom_torsion_atom_site_label_3
_geom_torsion_atom_site_label_4
_geom_torsion
C1 C2 C3 C4 -0.5(5)
C2 C1 N1 C9 1.2(4)
C2 C1 N1 Re1 -175.8(2)
C2 C3 C4 C5 179.4(3)
C2 C3 C4 C9 -0.3(4)
C3 C4 C5 C6 180.0(3)
C3 C4 C5 Cl1 0.3(4)
C3 C4 C9 C8 -179.4(3)
C3 C4 C9 N1 1.6(4)
C4 C5 C6 C7 0.2(4)
C4 C9 N1 C1 -2.0(4)
C4 C9 N1 Re1 175.4(2)
C5 C4 C9 C8 0.9(4)
C5 C4 C9 N1 -178.1(3)
C5 C6 C7 C8 -0.7(5)
C5 C6 C7 Cl2 178.4(2)
C6 C7 C8 C9 1.1(4)
C6 C7 C8 O04 -179.2(3)
C7 C8 C9 C4 -1.3(4)
C7 C8 C9 N1 177.8(2)
C7 C8 O04 Re1 -173.0(2)
C8 C9 N1 C1 178.9(2)
C8 C9 N1 Re1 -3.7(3)
C9 C4 C5 C6 -0.4(4)
C9 C4 C5 Cl1 180.0(2)
C9 C8 O04 Re1 6.7(3)
C11 C12 C13 C14 -1.4(5)
C12 C11 C16 C15 0.4(5)
C12 C11 P1 C21 168.9(2)
C12 C11 P1 C31 61.9(3)
C12 C11 P1 Re1 -66.5(2)
C12 C13 C14 C15 1.1(5)
C13 C14 C15 C16 0.0(5)
C14 C15 C16 C11 -0.8(5)
C16 C11 C12 C13 0.6(4)
C16 C11 P1 C21 -18.1(3)
C16 C11 P1 C31 -125.2(3)
C16 C11 P1 Re1 106.4(2)
C21 C22 C23 C24 0.3(5)
C22 C21 C26 C25 -0.6(4)
C22 C21 P1 C11 106.2(2)
C22 C21 P1 C31 -143.0(2)
C22 C21 P1 Re1 -18.1(3)
C22 C23 C24 C25 -0.5(5)
C23 C24 C25 C26 0.2(5)
C24 C25 C26 C21 0.4(5)
C26 C21 C22 C23 0.2(4)
C26 C21 P1 C11 -73.8(3)
C26 C21 P1 C31 37.0(3)
C26 C21 P1 Re1 161.9(2)
C31 C32 C33 C34 -1.7(5)
C32 C31 C36 C35 1.1(5)
C32 C31 P1 C11 -9.9(3)
C32 C31 P1 C21 -118.7(3)
C32 C31 P1 Re1 117.4(3)
C32 C33 C34 C35 1.4(6)
C33 C34 C35 C36 0.1(6)
C34 C35 C36 C31 -1.4(6)
C36 C31 C32 C33 0.5(5)
C36 C31 P1 C11 169.1(2)
C36 C31 P1 C21 60.3(3)
C36 C31 P1 Re1 -63.6(3)
N1 C1 C2 C3 0.0(5)
O04 C8 C9 C4 179.0(2)
O04 C8 C9 N1 -1.9(4)
Cl1 C5 C6 C7 179.9(2)
Cl2 C7 C8 C9 -178.0(2)
Cl2 C7 C8 O04 1.8(4)
P1 C11 C12 C13 173.7(2)
P1 C11 C16 C15 -172.5(3)
P1 C21 C22 C23 -179.8(2)
P1 C21 C26 C25 179.4(2)
P1 C31 C32 C33 179.5(3)
P1 C31 C36 C35 -178.1(3)
